data_7700589
loop_
_publ_author_name
'Lu, Huangjie'
'Guo, Xiaojing'
'Wang, Yaxing'
'Diefenbach, Kariem'
'Chen, Lanhua'
'Wang, Jian-Qiang'
'Lin, Jian'
'Wang, Shuao'

_publ_section_title
;
 Size-dependent selective crystallization using an inorganic
 mixed-oxoanion system for lanthanide separation.
;
_journal_issue 34
_journal_name_full 'Dalton transactions (Cambridge, England : 2003)'
_journal_page_first 12808
_journal_page_last 12811
_journal_paper_doi 10.1039/c9dt02387a
_journal_volume 48
_journal_year 2019
_chemical_formula_moiety 'Eu I O7 S'
_chemical_formula_sum 'Eu I O7 S'
_chemical_formula_weight 422.92
_chemical_melting_point ?
_chemical_name_common 'Europium  iodate sulfate'
_space_group_crystal_system monoclinic
_space_group_IT_number 14
_space_group_name_Hall '-P 2ybc'
_space_group_name_H-M_alt 'P 1 21/c 1'
_symmetry_space_group_name_Hall '-P 2ybc'
_symmetry_space_group_name_H-M 'P 1 21/c 1'
_audit_creation_method SHELXL-2014
_audit_update_record
;
2019-05-30 deposited with the CCDC.    2019-07-18 downloaded from the CCDC.
;
_cell_angle_alpha 90
_cell_angle_beta 104.6960(10)
_cell_angle_gamma 90
_cell_formula_units_Z 4
_cell_length_a 9.3083(3)
_cell_length_b 6.8460(3)
_cell_length_c 8.2575(3)
_cell_measurement_reflns_used 3547
_cell_measurement_temperature 301(2)
_cell_measurement_theta_max 27.48
_cell_measurement_theta_min 2.95
_cell_volume 508.99(3)
_computing_cell_refinement 'Bruker SAINT'
_computing_data_collection 'Bruker APEX2'
_computing_data_reduction 'Bruker SAINT'
_computing_molecular_graphics 'Bruker SHELXTL'
_computing_publication_material 'Bruker SHELXTL'
_computing_structure_refinement 'SHELXL-2014 (Sheldrick, 2014)'
_computing_structure_solution 'SHELXS-97 (Sheldrick 2008)'
_diffrn_ambient_temperature 301(2)
_diffrn_measured_fraction_theta_full 0.987
_diffrn_measured_fraction_theta_max 0.990
_diffrn_measurement_device_type 'Bruker APEX-II CCD'
_diffrn_measurement_method '0.5 wide w/ exposures'
_diffrn_radiation_type MoK\a
_diffrn_radiation_wavelength 0.71073
_diffrn_reflns_av_R_equivalents 0.0233
_diffrn_reflns_av_unetI/netI 0.0239
_diffrn_reflns_Laue_measured_fraction_full 0.987
_diffrn_reflns_Laue_measured_fraction_max 0.990
_diffrn_reflns_limit_h_max 11
_diffrn_reflns_limit_h_min -12
_diffrn_reflns_limit_k_max 8
_diffrn_reflns_limit_k_min -8
_diffrn_reflns_limit_l_max 10
_diffrn_reflns_limit_l_min -10
_diffrn_reflns_number 4181
_diffrn_reflns_point_group_measured_fraction_full 0.987
_diffrn_reflns_point_group_measured_fraction_max 0.990
_diffrn_reflns_theta_full 25.242
_diffrn_reflns_theta_max 27.487
_diffrn_reflns_theta_min 2.262
_exptl_absorpt_coefficient_mu 18.774
_exptl_absorpt_correction_T_max 0.472
_exptl_absorpt_correction_T_min 0.269
_exptl_absorpt_correction_type multi-scan
_exptl_absorpt_process_details SHELTXPREP
_exptl_crystal_colour Colourless
_exptl_crystal_density_diffrn 5.519
_exptl_crystal_description Blocklike
_exptl_crystal_F_000 752
_exptl_crystal_size_max 0.08
_exptl_crystal_size_mid 0.06
_exptl_crystal_size_min 0.04
_refine_diff_density_max 1.055
_refine_diff_density_min -2.370
_refine_diff_density_rms 0.277
_refine_ls_extinction_method none
_refine_ls_goodness_of_fit_ref 1.117
_refine_ls_hydrogen_treatment undef
_refine_ls_matrix_type full
_refine_ls_number_parameters 91
_refine_ls_number_reflns 1154
_refine_ls_number_restraints 1
_refine_ls_restrained_S_all 1.554
_refine_ls_R_factor_all 0.0215
_refine_ls_R_factor_gt 0.0210
_refine_ls_shift/su_max 0.001
_refine_ls_shift/su_mean 0.000
_refine_ls_structure_factor_coef Fsqd
_refine_ls_weighting_details 'w=1/[\s^2^(Fo^2^)+(0.0290P)^2^+3.3455P] where P=(Fo^2^+2Fc^2^)/3'
_refine_ls_weighting_scheme calc
_refine_ls_wR_factor_gt 0.0550
_refine_ls_wR_factor_ref 0.0554
_reflns_Friedel_coverage 0.000
_reflns_number_gt 1140
_reflns_number_total 1154
_reflns_threshold_expression 'I > 2\s(I)'
_cod_data_source_file c9dt02387a2.cif
_cod_data_source_block EuISO7
_cod_depositor_comments
;
The following automatic conversions were performed:

'_chemical_melting_point' value 'N/a' was changed to '?' - the value
is undefined or not given.

Automatic conversion script
Id: cif_fix_values 4973 2017-02-22 13:04:09Z antanas 

 Adding full bibliography for 7700589--7700590.cif.
;
_cod_database_code 7700589
_shelx_space_group_comment
;
The symmetry employed for this shelxl refinement is uniquely defined
by the following loop, which should always be used as a source of
symmetry information in preference to the above space-group names.
They are only intended as comments.
;
_shelxl_version_number 2014-3

loop_
_space_group_symop_operation_xyz
'x, y, z'
'-x, y+1/2, -z+1/2'
'-x, -y, -z'
'x, -y-1/2, z-1/2'

loop_
_atom_site_label
_atom_site_type_symbol
_atom_site_fract_x
_atom_site_fract_y
_atom_site_fract_z
_atom_site_U_iso_or_equiv
_atom_site_adp_type
_atom_site_occupancy
_atom_site_site_symmetry_order
_atom_site_calc_flag
_atom_site_refinement_flags_posn
Eu1 Eu 0.80427(3) 0.84372(4) 0.51031(3) 0.00666(11) Uani 1 1 d .
I1 I 0.52795(4) 1.28731(5) 0.36020(4) 0.00930(12) Uani 1 1 d D
S1 S 0.89962(14) 0.33844(17) 0.68698(14) 0.0054(2) Uani 1 1 d .
O7 O 0.8145(4) 0.1573(5) 0.6606(5) 0.0112(8) Uani 1 1 d .
O6 O 0.8248(4) 0.4903(6) 0.5710(4) 0.0125(8) Uani 1 1 d .
O5 O 0.9197(4) 0.4034(5) 0.8653(4) 0.0083(7) Uani 1 1 d .
O4 O 1.0530(4) 0.3060(6) 0.6743(5) 0.0113(7) Uani 1 1 d .
O3 O 0.6052(4) 1.0449(6) 0.3848(5) 0.0141(8) Uani 1 1 d .
O2 O 0.3326(4) 1.2187(6) 0.2741(5) 0.0129(8) Uani 1 1 d .
O1 O 0.4958(6) 1.3207(7) 0.5683(5) 0.0238(10) Uani 1 1 d D

loop_
_atom_site_aniso_label
_atom_site_aniso_U_11
_atom_site_aniso_U_22
_atom_site_aniso_U_33
_atom_site_aniso_U_23
_atom_site_aniso_U_13
_atom_site_aniso_U_12
Eu1 0.00712(16) 0.00619(16) 0.00672(14) 0.00044(8) 0.00182(10) 0.00088(9)
I1 0.00794(18) 0.0111(2) 0.00903(16) 0.00074(11) 0.00237(12) 0.00126(12)
S1 0.0054(5) 0.0050(5) 0.0054(5) -0.0006(4) 0.0004(4) -0.0002(4)
O7 0.0097(18) 0.0092(18) 0.0142(18) -0.0026(14) 0.0022(14) -0.0041(15)
O6 0.0174(19) 0.0102(18) 0.0089(17) 0.0022(14) 0.0015(14) 0.0036(16)
O5 0.0098(17) 0.0077(17) 0.0070(15) -0.0016(13) 0.0016(13) -0.0013(15)
O4 0.0057(17) 0.0139(18) 0.0148(18) -0.0035(15) 0.0039(14) 0.0007(15)
O3 0.0127(18) 0.0119(18) 0.0143(17) -0.0014(15) -0.0029(14) 0.0056(16)
O2 0.0039(16) 0.016(2) 0.0186(18) 0.0042(15) 0.0024(14) 0.0010(15)
O1 0.045(3) 0.018(2) 0.0139(19) 0.0031(16) 0.0174(19) 0.006(2)

loop_
_atom_type_symbol
_atom_type_description
_atom_type_scat_dispersion_real
_atom_type_scat_dispersion_imag
_atom_type_scat_source
O O 0.0106 0.0060 'International Tables Vol C Tables 4.2.6.8 and 6.1.1.4'
S S 0.1246 0.1234 'International Tables Vol C Tables 4.2.6.8 and 6.1.1.4'
I I -0.4742 1.8119 'International Tables Vol C Tables 4.2.6.8 and 6.1.1.4'
Eu Eu -0.1578 3.6682 'International Tables Vol C Tables 4.2.6.8 and 6.1.1.4'

loop_
_geom_angle_atom_site_label_1
_geom_angle_atom_site_label_2
_geom_angle_atom_site_label_3
_geom_angle
_geom_angle_site_symmetry_1
_geom_angle_site_symmetry_3
O3 Eu1 O6 132.97(14) . .
O3 Eu1 O4 117.37(13) . 3_766
O6 Eu1 O4 72.18(13) . 3_766
O3 Eu1 O7 68.57(13) . 1_565
O6 Eu1 O7 139.37(12) . 1_565
O4 Eu1 O7 135.15(13) 3_766 1_565
O3 Eu1 O2 85.74(14) . 3_676
O6 Eu1 O2 73.28(13) . 3_676
O4 Eu1 O2 145.43(13) 3_766 3_676
O7 Eu1 O2 75.51(13) 1_565 3_676
O3 Eu1 O5 76.55(13) . 4_575
O6 Eu1 O5 139.10(12) . 4_575
O4 Eu1 O5 68.24(12) 3_766 4_575
O7 Eu1 O5 70.87(12) 1_565 4_575
O2 Eu1 O5 145.81(13) 3_676 4_575
O3 Eu1 O2 68.24(13) . 2_645
O6 Eu1 O2 81.44(12) . 2_645
O4 Eu1 O2 60.70(12) 3_766 2_645
O7 Eu1 O2 135.19(13) 1_565 2_645
O2 Eu1 O2 112.38(13) 3_676 2_645
O5 Eu1 O2 88.04(12) 4_575 2_645
O3 Eu1 O5 133.76(13) . 2_756
O6 Eu1 O5 93.27(12) . 2_756
O4 Eu1 O5 70.84(12) 3_766 2_756
O7 Eu1 O5 75.61(12) 1_565 2_756
O2 Eu1 O5 112.84(11) 3_676 2_756
O5 Eu1 O5 64.49(13) 4_575 2_756
O2 Eu1 O5 130.56(11) 2_645 2_756
O3 Eu1 O4 130.25(13) . 2_756
O6 Eu1 O4 73.01(12) . 2_756
O4 Eu1 O4 110.76(13) 3_766 2_756
O7 Eu1 O4 68.95(13) 1_565 2_756
O2 Eu1 O4 59.43(12) 3_676 2_756
O5 Eu1 O4 111.95(12) 4_575 2_756
O2 Eu1 O4 154.43(13) 2_645 2_756
O5 Eu1 O4 53.79(11) 2_756 2_756
O3 Eu1 O1 61.47(13) . 3_676
O6 Eu1 O1 71.86(13) . 3_676
O4 Eu1 O1 109.51(12) 3_766 3_676
O7 Eu1 O1 111.01(13) 1_565 3_676
O2 Eu1 O1 57.10(12) 3_676 3_676
O5 Eu1 O1 131.49(11) 4_575 3_676
O2 Eu1 O1 55.56(12) 2_645 3_676
O5 Eu1 O1 163.62(12) 2_756 3_676
O4 Eu1 O1 113.41(12) 2_756 3_676
O3 Eu1 S1 141.27(10) . 2_756
O6 Eu1 S1 79.88(9) . 2_756
O4 Eu1 S1 89.20(9) 3_766 2_756
O7 Eu1 S1 72.73(9) 1_565 2_756
O2 Eu1 S1 86.28(9) 3_676 2_756
O5 Eu1 S1 89.56(8) 4_575 2_756
O2 Eu1 S1 148.32(9) 2_645 2_756
O5 Eu1 S1 27.19(8) 2_756 2_756
O4 Eu1 S1 26.86(8) 2_756 2_756
O1 Eu1 S1 138.52(8) 3_676 2_756
O3 Eu1 I1 68.69(10) . 3_676
O6 Eu1 I1 74.11(9) . 3_676
O4 Eu1 I1 134.98(9) 3_766 3_676
O7 Eu1 I1 89.64(9) 1_565 3_676
O2 Eu1 I1 27.55(9) 3_676 3_676
O5 Eu1 I1 144.54(8) 4_575 3_676
O2 Eu1 I1 85.61(9) 2_645 3_676
O5 Eu1 I1 140.19(8) 2_756 3_676
O4 Eu1 I1 86.43(8) 2_756 3_676
O1 Eu1 I1 30.06(8) 3_676 3_676
S1 Eu1 I1 113.21(2) 2_756 3_676
O3 I1 O1 99.49(19) . .
O3 I1 O2 97.81(18) . .
O1 I1 O2 90.8(2) . .
O3 I1 O1 77.27(16) . 4_585
O1 I1 O1 161.1(2) . 4_585
O2 I1 O1 71.47(17) . 4_585
O3 I1 Eu1 94.86(13) . 3_676
O1 I1 Eu1 53.17(17) . 3_676
O2 I1 Eu1 38.55(12) . 3_676
O1 I1 Eu1 108.20(12) 4_585 3_676
O3 I1 Eu1 114.03(12) . 2_655
O1 I1 Eu1 116.87(17) . 2_655
O2 I1 Eu1 35.55(12) . 2_655
O1 I1 Eu1 50.77(12) 4_585 2_655
Eu1 I1 Eu1 71.366(8) 3_676 2_655
O7 S1 O6 110.9(2) . .
O7 S1 O4 111.1(2) . .
O6 S1 O4 111.6(2) . .
O7 S1 O5 109.0(2) . .
O6 S1 O5 110.5(2) . .
O4 S1 O5 103.4(2) . .
O7 S1 Eu1 116.85(16) . 2_746
O6 S1 Eu1 132.18(17) . 2_746
O4 S1 Eu1 53.33(15) . 2_746
O5 S1 Eu1 50.69(14) . 2_746
S1 O7 Eu1 139.9(2) . 1_545
S1 O6 Eu1 145.9(2) . .
S1 O5 Eu1 135.5(2) . 4_576
S1 O5 Eu1 102.12(18) . 2_746
Eu1 O5 Eu1 115.51(13) 4_576 2_746
S1 O4 Eu1 141.6(2) . 3_766
S1 O4 Eu1 99.81(19) . 2_746
Eu1 O4 Eu1 115.84(15) 3_766 2_746
I1 O3 Eu1 147.7(2) . .
I1 O2 Eu1 113.90(18) . 3_676
I1 O2 Eu1 119.38(18) . 2_655
Eu1 O2 Eu1 119.87(15) 3_676 2_655
I1 O1 I1 150.6(2) . 4_586
I1 O1 Eu1 96.76(19) . 3_676
I1 O1 Eu1 88.51(14) 4_586 3_676

loop_
_geom_bond_atom_site_label_1
_geom_bond_atom_site_label_2
_geom_bond_distance
_geom_bond_site_symmetry_2
Eu1 O3 2.330(4) .
Eu1 O6 2.468(4) .
Eu1 O4 2.483(4) 3_766
Eu1 O7 2.469(4) 1_565
Eu1 O2 2.475(4) 3_676
Eu1 O5 2.498(4) 4_575
Eu1 O2 2.520(4) 2_645
Eu1 O5 2.546(4) 2_756
Eu1 O4 2.619(4) 2_756
Eu1 O1 2.927(5) 3_676
Eu1 S1 3.2173(13) 2_756
Eu1 I1 3.6316(4) 3_676
I1 O3 1.800(4) .
I1 O1 1.832(4) .
I1 O2 1.837(4) .
I1 O1 2.466(4) 4_585
I1 Eu1 3.6316(4) 3_676
I1 Eu1 3.7779(4) 2_655
S1 O7 1.458(4) .
S1 O6 1.465(4) .
S1 O4 1.475(4) .
S1 O5 1.503(3) .
S1 Eu1 3.2173(13) 2_746
O7 Eu1 2.469(4) 1_545
O5 Eu1 2.498(4) 4_576
O5 Eu1 2.546(4) 2_746
O4 Eu1 2.483(4) 3_766
O4 Eu1 2.619(4) 2_746
O2 Eu1 2.475(4) 3_676
O2 Eu1 2.520(4) 2_655
O1 I1 2.466(4) 4_586
O1 Eu1 2.927(5) 3_676
